data_4516827
loop_
_publ_author_name
'Liu, Cai-Ming'
'Zhang, Deqing'
'Hao, Xiang'
'Zhu, Dao-Ben'

_publ_section_title
;
 Field-Induced Relaxation of Magnetization in a Three-Dimensional LnMOF
 with the Second Bridging Ligand Squarate.
;
_journal_issue 2
_journal_name_full 'ACS omega'
_journal_page_first 286
_journal_page_last 292
_journal_paper_doi 10.1021/acsomega.6b00083
_journal_volume 1
_journal_year 2016
_chemical_formula_sum 'C10 H6 Dy N O8'
_chemical_formula_weight 430.66
_space_group_IT_number 14
_space_group_name_Hall '-P 2ybc'
_space_group_name_H-M_alt 'P 1 21/c 1'
_symmetry_cell_setting monoclinic
_symmetry_space_group_name_H-M 'P 1 21/c 1'
_atom_sites_solution_hydrogens constr
_atom_sites_solution_primary direct
_atom_sites_solution_secondary difmap
_audit_creation_method SHELXL-97
_cell_angle_alpha 90.00
_cell_angle_beta 93.83(3)
_cell_angle_gamma 90.00
_cell_formula_units_Z 4
_cell_length_a 12.9210(16)
_cell_length_b 11.018(2)
_cell_length_c 8.199(3)
_cell_measurement_reflns_used 3961
_cell_measurement_temperature 173(2)
_cell_measurement_theta_max 27.4492
_cell_measurement_theta_min 2.4317
_cell_volume 1164.6(5)
_computing_cell_refinement SMART
_computing_data_collection 'SMART (Bruker, 2000)'
_computing_data_reduction 'SAINT (Bruker, 2000)'
_computing_molecular_graphics 'SHELXL-97 (Sheldrick, 1997)'
_computing_publication_material 'SHELXL-97 (Sheldrick, 1997)'
_computing_structure_refinement 'SHELXL-97 (Sheldrick, 1997)'
_computing_structure_solution 'SHELXS-97 (Sheldrick, 1990)'
_diffrn_ambient_temperature 173(2)
_diffrn_detector_area_resol_mean '15x15 microns'
_diffrn_measured_fraction_theta_full 0.989
_diffrn_measured_fraction_theta_max 0.990
_diffrn_measurement_device_type 'CCD area dtetector'
_diffrn_measurement_method 'phi and omega scans'
_diffrn_radiation_monochromator graphite
_diffrn_radiation_source 'fine-focus sealed tube'
_diffrn_radiation_type MoK\a
_diffrn_radiation_wavelength 0.71073
_diffrn_reflns_av_R_equivalents 0.0314
_diffrn_reflns_av_sigmaI/netI 0.0242
_diffrn_reflns_limit_h_max 16
_diffrn_reflns_limit_h_min -15
_diffrn_reflns_limit_k_max 14
_diffrn_reflns_limit_k_min -13
_diffrn_reflns_limit_l_max 10
_diffrn_reflns_limit_l_min -10
_diffrn_reflns_number 8493
_diffrn_reflns_theta_full 26.00
_diffrn_reflns_theta_max 27.42
_diffrn_reflns_theta_min 3.16
_exptl_absorpt_coefficient_mu 6.457
_exptl_absorpt_correction_T_max 1.0000
_exptl_absorpt_correction_T_min 0.4817
_exptl_absorpt_correction_type multi-scan
_exptl_crystal_colour Colorless
_exptl_crystal_density_diffrn 2.456
_exptl_crystal_density_method 'not measured'
_exptl_crystal_description block
_exptl_crystal_F_000 812
_exptl_crystal_size_max 0.33
_exptl_crystal_size_mid 0.28
_exptl_crystal_size_min 0.11
_refine_diff_density_max 2.491
_refine_diff_density_min -1.783
_refine_diff_density_rms 0.214
_refine_ls_extinction_method none
_refine_ls_goodness_of_fit_ref 1.175
_refine_ls_hydrogen_treatment mixed
_refine_ls_matrix_type full
_refine_ls_number_parameters 182
_refine_ls_number_reflns 2631
_refine_ls_number_restraints 0
_refine_ls_restrained_S_all 1.175
_refine_ls_R_factor_all 0.0271
_refine_ls_R_factor_gt 0.0268
_refine_ls_shift/su_max 0.000
_refine_ls_shift/su_mean 0.000
_refine_ls_structure_factor_coef Fsqd
_refine_ls_weighting_details 'calc w=1/[\s^2^(Fo^2^)+(0.0277P)^2^+5.9181P] where P=(Fo^2^+2Fc^2^)/3'
_refine_ls_weighting_scheme calc
_refine_ls_wR_factor_gt 0.0662
_refine_ls_wR_factor_ref 0.0665
_reflns_number_gt 2613
_reflns_number_total 2631
_reflns_threshold_expression >2sigma(I)
_cod_data_source_file ao6b00083_si_002.cif
_cod_data_source_block 1_a
_cod_depositor_comments
;
The following automatic conversions were performed:

data item '_symmetry_cell_setting' value 'Monoclinic' was changed to
'monoclinic' in accordance with the
/home/saulius/struct/COD-crude-data/automatic-downloads/DataCite-retrospective/ACS/depositions/lib/dictionaries/cif_core.dic
dictionary named 'cif_core.dic' version 2.4.2 last updated on
2011-04-26.

Automatic conversion script
Id: cif_fix_values 6909 2019-04-08 15:41:33Z antanas 
;
_cod_original_sg_symbol_H-M P2(1)/c
_cod_database_code 4516827

loop_
_symmetry_equiv_pos_as_xyz
'x, y, z'
'-x, y+1/2, -z+1/2'
'-x, -y, -z'
'x, -y-1/2, z-1/2'

loop_
_atom_site_label
_atom_site_type_symbol
_atom_site_fract_x
_atom_site_fract_y
_atom_site_fract_z
_atom_site_U_iso_or_equiv
_atom_site_adp_type
_atom_site_occupancy
_atom_site_symmetry_multiplicity
_atom_site_calc_flag
_atom_site_refinement_flags
Dy01 Dy 0.809727(13) 0.452777(15) 0.44920(2) 0.00675(8) Uani 1 1 d .
O1 O 0.2605(2) 0.5794(3) 0.2847(4) 0.0138(6) Uani 1 1 d .
O1W O 0.7637(3) 0.2461(3) 0.4657(4) 0.0301(9) Uani 1 1 d .
H1WA H 0.8067 0.2081 0.5330 0.045 Uiso 1 1 d R
H1WB H 0.7648 0.2125 0.3705 0.045 Uiso 1 1 d R
O2 O 0.6831(2) 0.3921(3) 0.2103(4) 0.0162(6) Uani 1 1 d .
O3 O 0.6309(2) 0.5117(3) 0.4050(4) 0.0136(6) Uani 1 1 d .
O4 O 0.9142(2) 0.3691(3) 0.2661(4) 0.0160(6) Uani 1 1 d .
O5 O 0.9524(2) 0.1042(3) 0.1098(4) 0.0153(6) Uani 1 1 d .
O6 O 1.1887(2) 0.1069(3) 0.2524(4) 0.0130(6) Uani 1 1 d .
O7 O 1.1597(2) 0.3679(3) 0.4134(4) 0.0131(6) Uani 1 1 d .
N1 N 0.3285(3) 0.5019(3) 0.2239(4) 0.0112(7) Uani 1 1 d .
C1 C 0.2945(3) 0.4171(4) 0.1134(5) 0.0175(9) Uani 1 1 d .
H1 H 0.2243 0.4121 0.0806 0.021 Uiso 1 1 calc R
C2 C 0.3645(4) 0.3378(4) 0.0495(6) 0.0201(9) Uani 1 1 d .
H2 H 0.3412 0.2789 -0.0255 0.024 Uiso 1 1 calc R
C3 C 0.4697(3) 0.3463(4) 0.0975(5) 0.0153(8) Uani 1 1 d .
H3 H 0.5173 0.2939 0.0545 0.018 Uiso 1 1 calc R
C4 C 0.5024(3) 0.4352(4) 0.2118(5) 0.0114(8) Uani 1 1 d .
C5 C 0.4301(3) 0.5124(4) 0.2720(5) 0.0115(7) Uani 1 1 d .
H5 H 0.4515 0.5723 0.3467 0.014 Uiso 1 1 calc R
C6 C 0.6133(3) 0.4477(4) 0.2772(5) 0.0107(8) Uani 1 1 d .
C7 C 0.9905(3) 0.2984(4) 0.2660(5) 0.0107(7) Uani 1 1 d .
C8 C 1.0054(3) 0.1791(4) 0.1943(5) 0.0099(7) Uani 1 1 d .
C9 C 1.1143(3) 0.1792(4) 0.2580(5) 0.0097(7) Uani 1 1 d .
C10 C 1.0994(3) 0.2985(3) 0.3313(5) 0.0090(7) Uani 1 1 d .

loop_
_atom_site_aniso_label
_atom_site_aniso_U_11
_atom_site_aniso_U_22
_atom_site_aniso_U_33
_atom_site_aniso_U_23
_atom_site_aniso_U_13
_atom_site_aniso_U_12
Dy01 0.00688(11) 0.00631(11) 0.00696(11) -0.00019(6) -0.00028(7) 0.00030(6)
O1 0.0134(14) 0.0155(14) 0.0130(14) 0.0030(12) 0.0037(11) 0.0056(12)
O1W 0.065(3) 0.0132(16) 0.0115(15) 0.0015(12) 0.0008(16) -0.0132(17)
O2 0.0110(14) 0.0182(15) 0.0196(15) -0.0051(12) 0.0021(12) 0.0011(12)
O3 0.0111(13) 0.0190(15) 0.0106(13) -0.0025(12) -0.0002(11) 0.0020(12)
O4 0.0137(14) 0.0189(15) 0.0152(14) -0.0039(12) 0.0002(11) 0.0077(12)
O5 0.0142(14) 0.0174(15) 0.0137(14) -0.0018(12) -0.0044(11) -0.0045(12)
O6 0.0122(13) 0.0129(14) 0.0135(13) -0.0051(11) -0.0027(11) 0.0029(11)
O7 0.0125(13) 0.0123(14) 0.0141(13) -0.0043(11) -0.0013(11) -0.0016(11)
N1 0.0097(15) 0.0138(17) 0.0104(15) 0.0006(13) 0.0031(13) 0.0024(13)
C1 0.0120(19) 0.023(2) 0.016(2) -0.0033(18) -0.0034(16) -0.0036(17)
C2 0.019(2) 0.023(2) 0.018(2) -0.0076(17) -0.0014(17) -0.0009(18)
C3 0.0145(19) 0.014(2) 0.017(2) -0.0050(16) 0.0004(16) 0.0031(16)
C4 0.0112(19) 0.0125(18) 0.0105(18) 0.0013(15) 0.0011(15) 0.0005(15)
C5 0.0143(19) 0.0146(18) 0.0057(16) -0.0016(15) 0.0015(14) -0.0031(15)
C6 0.0095(19) 0.0129(19) 0.0099(18) 0.0043(14) 0.0018(15) 0.0012(14)
C7 0.0103(18) 0.0134(19) 0.0084(16) -0.0001(15) 0.0009(14) -0.0007(15)
C8 0.0096(17) 0.0097(17) 0.0104(17) -0.0008(14) 0.0002(14) -0.0002(14)
C9 0.0102(18) 0.0101(18) 0.0085(16) -0.0024(14) -0.0005(14) 0.0004(14)
C10 0.0128(18) 0.0073(17) 0.0073(16) 0.0000(14) 0.0025(14) 0.0005(14)

loop_
_atom_type_symbol
_atom_type_description
_atom_type_scat_dispersion_real
_atom_type_scat_dispersion_imag
_atom_type_scat_source
C C 0.0033 0.0016 'International Tables Vol C Tables 4.2.6.8 and 6.1.1.4'
H H 0.0000 0.0000 'International Tables Vol C Tables 4.2.6.8 and 6.1.1.4'
N N 0.0061 0.0033 'International Tables Vol C Tables 4.2.6.8 and 6.1.1.4'
O O 0.0106 0.0060 'International Tables Vol C Tables 4.2.6.8 and 6.1.1.4'
Dy Dy -0.1892 4.4098 'International Tables Vol C Tables 4.2.6.8 and 6.1.1.4'

loop_
_geom_angle_atom_site_label_1
_geom_angle_atom_site_label_2
_geom_angle_atom_site_label_3
_geom_angle
_geom_angle_site_symmetry_1
_geom_angle_site_symmetry_3
O4 Dy01 O5 77.13(11) . 4_566
O4 Dy01 O7 125.55(11) . 3_766
O5 Dy01 O7 81.23(11) 4_566 3_766
O4 Dy01 O1W 79.05(13) . .
O5 Dy01 O1W 84.18(13) 4_566 .
O7 Dy01 O1W 146.94(11) 3_766 .
O4 Dy01 O6 78.32(11) . 2_755
O5 Dy01 O6 123.72(11) 4_566 2_755
O7 Dy01 O6 73.53(11) 3_766 2_755
O1W Dy01 O6 138.18(11) . 2_755
O4 Dy01 O3 127.97(10) . .
O5 Dy01 O3 153.27(11) 4_566 .
O7 Dy01 O3 88.50(10) 3_766 .
O1W Dy01 O3 91.47(14) . .
O6 Dy01 O3 75.79(10) 2_755 .
O4 Dy01 O1 143.19(11) . 3_666
O5 Dy01 O1 77.23(11) 4_566 3_666
O7 Dy01 O1 75.44(11) 3_766 3_666
O1W Dy01 O1 72.46(11) . 3_666
O6 Dy01 O1 138.36(10) 2_755 3_666
O3 Dy01 O1 76.31(10) . 3_666
O4 Dy01 O2 76.49(10) . .
O5 Dy01 O2 145.27(11) 4_566 .
O7 Dy01 O2 132.97(10) 3_766 .
O1W Dy01 O2 68.94(12) . .
O6 Dy01 O2 71.82(10) 2_755 .
O3 Dy01 O2 52.80(10) . .
O1 Dy01 O2 112.92(10) 3_666 .
O4 Dy01 C6 102.44(12) . .
O5 Dy01 C6 161.61(11) 4_566 .
O7 Dy01 C6 112.45(11) 3_766 .
O1W Dy01 C6 77.75(13) . .
O6 Dy01 C6 73.44(11) 2_755 .
O3 Dy01 C6 26.64(11) . .
O1 Dy01 C6 93.90(11) 3_666 .
O2 Dy01 C6 26.25(11) . .
N1 O1 Dy01 122.0(2) . 3_666
Dy01 O1W H1WA 110.4 . .
Dy01 O1W H1WB 110.0 . .
H1WA O1W H1WB 108.7 . .
C6 O2 Dy01 88.8(2) . .
C6 O3 Dy01 95.3(2) . .
C7 O4 Dy01 138.6(3) . .
C8 O5 Dy01 153.1(3) . 4_565
C9 O6 Dy01 121.6(2) . 2_745
C10 O7 Dy01 150.2(3) . 3_766
O1 N1 C5 119.0(3) . .
O1 N1 C1 119.7(3) . .
C5 N1 C1 121.4(4) . .
N1 C1 C2 119.8(4) . .
N1 C1 H1 120.1 . .
C2 C1 H1 120.1 . .
C1 C2 C3 120.1(4) . .
C1 C2 H2 120.0 . .
C3 C2 H2 120.0 . .
C2 C3 C4 118.8(4) . .
C2 C3 H3 120.6 . .
C4 C3 H3 120.6 . .
C5 C4 C3 119.2(4) . .
C5 C4 C6 117.9(4) . .
C3 C4 C6 122.8(4) . .
N1 C5 C4 120.8(4) . .
N1 C5 H5 119.6 . .
C4 C5 H5 119.6 . .
O2 C6 O3 122.7(4) . .
O2 C6 C4 119.9(4) . .
O3 C6 C4 117.3(4) . .
O2 C6 Dy01 65.0(2) . .
O3 C6 Dy01 58.1(2) . .
C4 C6 Dy01 170.1(3) . .
O4 C7 C8 133.2(4) . .
O4 C7 C10 136.9(4) . .
C8 C7 C10 89.9(3) . .
O5 C8 C7 137.4(4) . .
O5 C8 C9 132.3(4) . .
C7 C8 C9 90.3(3) . .
O6 C9 C10 135.2(4) . .
O6 C9 C8 135.0(4) . .
C10 C9 C8 89.8(3) . .
O7 C10 C9 132.3(4) . .
O7 C10 C7 137.7(4) . .
C9 C10 C7 89.9(3) . .

loop_
_geom_bond_atom_site_label_1
_geom_bond_atom_site_label_2
_geom_bond_distance
_geom_bond_site_symmetry_2
Dy01 O4 2.280(3) .
Dy01 O5 2.281(3) 4_566
Dy01 O7 2.295(3) 3_766
Dy01 O1W 2.360(3) .
Dy01 O6 2.371(3) 2_755
Dy01 O3 2.404(3) .
Dy01 O1 2.444(3) 3_666
Dy01 O2 2.556(3) .
Dy01 C6 2.820(4) .
O1 N1 1.345(5) .
O1 Dy01 2.444(3) 3_666
O1W H1WA 0.8648 .
O1W H1WB 0.8647 .
O2 C6 1.248(5) .
O3 C6 1.270(5) .
O4 C7 1.256(5) .
O5 C8 1.251(5) .
O5 Dy01 2.281(3) 4_565
O6 C9 1.251(5) .
O6 Dy01 2.371(3) 2_745
O7 C10 1.255(5) .
O7 Dy01 2.295(3) 3_766
N1 C5 1.350(5) .
N1 C1 1.354(6) .
C1 C2 1.385(7) .
C1 H1 0.9300 .
C2 C3 1.392(6) .
C2 H2 0.9300 .
C3 C4 1.402(6) .
C3 H3 0.9300 .
C4 C5 1.379(6) .
C4 C6 1.502(6) .
C5 H5 0.9300 .
C7 C8 1.458(5) .
C7 C10 1.472(5) .
C8 C9 1.468(5) .
C9 C10 1.464(5) .

loop_
_geom_torsion_atom_site_label_1
_geom_torsion_atom_site_label_2
_geom_torsion_atom_site_label_3
_geom_torsion_atom_site_label_4
_geom_torsion
_geom_torsion_site_symmetry_1
O4 Dy01 O2 C6 -171.2(3) .
O5 Dy01 O2 C6 147.2(2) 4_566
O7 Dy01 O2 C6 -44.8(3) 3_766
O1W Dy01 O2 C6 105.5(3) .
O6 Dy01 O2 C6 -89.3(2) 2_755
O3 Dy01 O2 C6 -3.6(2) .
O1 Dy01 O2 C6 46.3(3) 3_666
O4 Dy01 O3 C6 18.9(3) .
O5 Dy01 O3 C6 -138.3(3) 4_566
O7 Dy01 O3 C6 154.7(2) 3_766
O1W Dy01 O3 C6 -58.4(2) .
O6 Dy01 O3 C6 81.3(2) 2_755
O1 Dy01 O3 C6 -129.9(3) 3_666
O2 Dy01 O3 C6 3.6(2) .
O5 Dy01 O4 C7 19.6(4) 4_566
O7 Dy01 O4 C7 88.8(4) 3_766
O1W Dy01 O4 C7 -66.9(4) .
O6 Dy01 O4 C7 148.6(4) 2_755
O3 Dy01 O4 C7 -150.1(4) .
O1 Dy01 O4 C7 -27.3(5) 3_666
O2 Dy01 O4 C7 -137.6(4) .
C6 Dy01 O4 C7 -141.5(4) .
Dy01 O1 N1 C5 -82.8(4) 3_666
Dy01 O1 N1 C1 98.7(4) 3_666
O1 N1 C1 C2 179.5(4) .
C5 N1 C1 C2 1.0(7) .
N1 C1 C2 C3 -0.7(7) .
C1 C2 C3 C4 0.6(7) .
C2 C3 C4 C5 -0.7(6) .
C2 C3 C4 C6 177.0(4) .
O1 N1 C5 C4 -179.6(4) .
C1 N1 C5 C4 -1.1(6) .
C3 C4 C5 N1 0.9(6) .
C6 C4 C5 N1 -176.8(4) .
Dy01 O2 C6 O3 6.5(4) .
Dy01 O2 C6 C4 -170.3(3) .
Dy01 O3 C6 O2 -6.9(4) .
Dy01 O3 C6 C4 170.0(3) .
C5 C4 C6 O2 -169.9(4) .
C3 C4 C6 O2 12.4(6) .
C5 C4 C6 O3 13.2(6) .
C3 C4 C6 O3 -164.5(4) .
C5 C4 C6 Dy01 73.1(18) .
C3 C4 C6 Dy01 -104.6(17) .
O4 Dy01 C6 O2 8.7(3) .
O5 Dy01 C6 O2 -77.9(5) 4_566
O7 Dy01 C6 O2 146.1(2) 3_766
O1W Dy01 C6 O2 -67.0(2) .
O6 Dy01 C6 O2 82.3(2) 2_755
O3 Dy01 C6 O2 173.6(4) .
O1 Dy01 C6 O2 -138.1(2) 3_666
O4 Dy01 C6 O3 -164.9(2) .
O5 Dy01 C6 O3 108.5(4) 4_566
O7 Dy01 C6 O3 -27.5(3) 3_766
O1W Dy01 C6 O3 119.4(3) .
O6 Dy01 C6 O3 -91.2(2) 2_755
O1 Dy01 C6 O3 48.3(2) 3_666
O2 Dy01 C6 O3 -173.6(4) .
O4 Dy01 C6 C4 130.2(17) .
O5 Dy01 C6 C4 43.6(19) 4_566
O7 Dy01 C6 C4 -92.4(17) 3_766
O1W Dy01 C6 C4 54.5(17) .
O6 Dy01 C6 C4 -156.1(17) 2_755
O3 Dy01 C6 C4 -64.9(17) .
O1 Dy01 C6 C4 -16.6(17) 3_666
O2 Dy01 C6 C4 121.5(18) .
Dy01 O4 C7 C8 116.8(5) .
Dy01 O4 C7 C10 -64.6(7) .
Dy01 O5 C8 C7 12.4(10) 4_565
Dy01 O5 C8 C9 -165.7(4) 4_565
O4 C7 C8 O5 0.1(8) .
C10 C7 C8 O5 -179.0(5) .
O4 C7 C8 C9 178.6(5) .
C10 C7 C8 C9 -0.4(3) .
Dy01 O6 C9 C10 -160.4(4) 2_745
Dy01 O6 C9 C8 20.1(6) 2_745
O5 C8 C9 O6 -1.2(8) .
C7 C8 C9 O6 -179.9(5) .
O5 C8 C9 C10 179.1(5) .
C7 C8 C9 C10 0.4(3) .
Dy01 O7 C10 C9 178.9(3) 3_766
Dy01 O7 C10 C7 0.2(9) 3_766
O6 C9 C10 O7 0.7(8) .
C8 C9 C10 O7 -179.6(4) .
O6 C9 C10 C7 179.9(5) .
C8 C9 C10 C7 -0.4(3) .
O4 C7 C10 O7 0.5(9) .
C8 C7 C10 O7 179.5(5) .
O4 C7 C10 C9 -178.6(5) .
C8 C7 C10 C9 0.4(3) .
